data_7018348
loop_
_publ_author_name
'Merkens, Carina'
'Englert, Ulli'

_publ_section_title
;
 Ordered bimetallic coordination networks featuring rare earth and silver
 cations.
;
_journal_issue 15
_journal_name_full 'Dalton transactions (Cambridge, England : 2003)'
_journal_page_first 4664
_journal_page_last 4673
_journal_paper_doi 10.1039/c2dt11772j
_journal_volume 41
_journal_year 2012
_chemical_formula_moiety 'C18 H22 Ce N3 O8'
_chemical_formula_sum 'C18 H22 Ce N3 O8'
_chemical_formula_weight 548.51
_chemical_name_common 1a
_chemical_name_systematic
;
?
;
_space_group_IT_number 15
_symmetry_cell_setting monoclinic
_symmetry_space_group_name_Hall '-C 2yc'
_symmetry_space_group_name_H-M 'C 1 2/c 1'
_atom_sites_solution_hydrogens geom
_atom_sites_solution_primary direct
_atom_sites_solution_secondary difmap
_audit_creation_method SHELXL-97
_cell_angle_alpha 90.00
_cell_angle_beta 94.1776(18)
_cell_angle_gamma 90.00
_cell_formula_units_Z 4
_cell_length_a 18.4080(25)
_cell_length_b 9.2193(13)
_cell_length_c 12.2629(17)
_cell_measurement_reflns_used 8128
_cell_measurement_temperature 100(2)
_cell_measurement_theta_max 30.68
_cell_measurement_theta_min 2.47
_cell_volume 2075.6(5)
_computing_cell_refinement 'Bruker SMART'
_computing_data_collection 'Bruker SMART'
_computing_data_reduction 'Bruker SAINT'
_computing_structure_refinement 'SHELXL-97 (Sheldrick, 1997)'
_computing_structure_solution 'SHELXS-97 (Sheldrick, 1990)'
_diffrn_ambient_temperature 100(2)
_diffrn_measured_fraction_theta_full 0.994
_diffrn_measured_fraction_theta_max 0.994
_diffrn_measurement_device_type 'CCD area detector'
_diffrn_measurement_method 'omega scans'
_diffrn_radiation_monochromator 'multilayer optics'
_diffrn_radiation_source microsource
_diffrn_radiation_type MoK\a
_diffrn_radiation_wavelength 0.71073
_diffrn_reflns_av_R_equivalents 0.0270
_diffrn_reflns_av_sigmaI/netI 0.0240
_diffrn_reflns_limit_h_max 26
_diffrn_reflns_limit_h_min -22
_diffrn_reflns_limit_k_max 13
_diffrn_reflns_limit_k_min -13
_diffrn_reflns_limit_l_max 17
_diffrn_reflns_limit_l_min -17
_diffrn_reflns_number 12059
_diffrn_reflns_theta_full 30.70
_diffrn_reflns_theta_max 30.70
_diffrn_reflns_theta_min 2.22
_diffrn_standards_number none
_exptl_absorpt_coefficient_mu 2.243
_exptl_absorpt_correction_T_max 0.8068
_exptl_absorpt_correction_T_min 0.5160
_exptl_absorpt_correction_type multi-scan
_exptl_absorpt_process_details SADABS
_exptl_crystal_colour light-yellow
_exptl_crystal_density_diffrn 1.755
_exptl_crystal_density_method 'not measured'
_exptl_crystal_description plate
_exptl_crystal_F_000 1092
_exptl_crystal_size_max 0.34
_exptl_crystal_size_mid 0.21
_exptl_crystal_size_min 0.10
_refine_diff_density_max 0.904
_refine_diff_density_min -0.810
_refine_diff_density_rms 0.089
_refine_ls_extinction_method none
_refine_ls_goodness_of_fit_ref 1.067
_refine_ls_hydrogen_treatment mixed
_refine_ls_matrix_type full
_refine_ls_number_parameters 144
_refine_ls_number_reflns 3204
_refine_ls_number_restraints 1
_refine_ls_restrained_S_all 1.067
_refine_ls_R_factor_all 0.0187
_refine_ls_R_factor_gt 0.0181
_refine_ls_shift/su_max 0.000
_refine_ls_shift/su_mean 0.000
_refine_ls_structure_factor_coef Fsqd
_refine_ls_weighting_details 'calc w=1/[\s^2^(Fo^2^)+(0.0218P)^2^+1.9136P] where P=(Fo^2^+2Fc^2^)/3'
_refine_ls_weighting_scheme calc
_refine_ls_wR_factor_gt 0.0442
_refine_ls_wR_factor_ref 0.0445
_reflns_number_gt 3108
_reflns_number_total 3204
_reflns_threshold_expression >2sigma(I)
_cod_data_source_file c2dt11772j.txt
_cod_data_source_block 1a
_cod_original_cell_volume 2075.6(8)
_cod_original_sg_symbol_H-M C2/c
_cod_database_code 7018348

loop_
_symmetry_equiv_pos_as_xyz
'x, y, z'
'x, -y, z+1/2'
'x+1/2, y+1/2, z'
'x+1/2, -y+1/2, z+1/2'
'-x, -y, -z'
'-x, y, -z-1/2'
'-x+1/2, -y+1/2, -z'
'-x+1/2, y+1/2, -z-1/2'

loop_
_atom_site_label
_atom_site_type_symbol
_atom_site_fract_x
_atom_site_fract_y
_atom_site_fract_z
_atom_site_U_iso_or_equiv
_atom_site_adp_type
_atom_site_occupancy
_atom_site_symmetry_multiplicity
_atom_site_calc_flag
_atom_site_refinement_flags
Ce1 Ce 0.5000 0.129237(11) 0.2500 0.00822(4) Uani 1 2 d S
O1 O 0.56222(6) -0.08802(12) 0.32321(9) 0.0133(2) Uani 1 1 d .
O2 O 0.43170(6) 0.21654(12) 0.07843(8) 0.0129(2) Uani 1 1 d .
O3 O 0.37731(6) 0.21987(12) 0.28327(9) 0.0154(2) Uani 1 1 d .
C1 C 0.59232(9) -0.30842(17) 0.41341(13) 0.0175(3) Uani 1 1 d .
H1A H 0.6339 -0.2518 0.4442 0.026 Uiso 1 1 calc R
H1B H 0.6098 -0.3984 0.3818 0.026 Uiso 1 1 calc R
H1C H 0.5602 -0.3317 0.4713 0.026 Uiso 1 1 calc R
C2 C 0.55086(8) -0.22142(15) 0.32573(12) 0.0114(2) Uani 1 1 d .
C3 C 0.5000 -0.2939(2) 0.2500 0.0120(4) Uani 1 2 d S
C4 C 0.5000 -0.4476(2) 0.2500 0.0133(4) Uani 1 2 d S
C5 C 0.36557(9) 0.34021(18) -0.06591(12) 0.0156(3) Uani 1 1 d .
H5C H 0.3913 0.4320 -0.0749 0.023 Uiso 1 1 calc R
H5D H 0.3135 0.3539 -0.0858 0.023 Uiso 1 1 calc R
H5E H 0.3849 0.2663 -0.1134 0.023 Uiso 1 1 calc R
C6 C 0.37629(8) 0.29174(15) 0.05144(11) 0.0109(2) Uani 1 1 d .
C7 C 0.32407(8) 0.33475(16) 0.12587(12) 0.0115(2) Uani 1 1 d .
C8 C 0.32649(8) 0.29244(16) 0.23813(12) 0.0120(3) Uani 1 1 d .
C9 C 0.26411(9) 0.33370(19) 0.30506(13) 0.0181(3) Uani 1 1 d .
H9A H 0.2210 0.2766 0.2810 0.027 Uiso 1 1 calc R
H9B H 0.2533 0.4372 0.2952 0.027 Uiso 1 1 calc R
H9C H 0.2775 0.3142 0.3825 0.027 Uiso 1 1 calc R
C10 C 0.26482(8) 0.42514(16) 0.08554(12) 0.0128(3) Uani 1 1 d .
N1 N 0.5000 -0.5731(2) 0.2500 0.0187(4) Uani 1 2 d S
N2 N 0.21755(7) 0.49946(16) 0.05516(11) 0.0182(3) Uani 1 1 d .
O4 O 0.43866(6) 0.02061(13) 0.41475(9) 0.0146(2) Uani 1 1 d D
H4A H 0.3978(11) 0.036(3) 0.422(2) 0.035(7) Uiso 1 1 d D
H4B H 0.4469(14) -0.043(2) 0.4556(18) 0.035(7) Uiso 1 1 d D

loop_
_atom_site_aniso_label
_atom_site_aniso_U_11
_atom_site_aniso_U_22
_atom_site_aniso_U_33
_atom_site_aniso_U_23
_atom_site_aniso_U_13
_atom_site_aniso_U_12
Ce1 0.00883(6) 0.00696(6) 0.00874(6) 0.000 -0.00028(4) 0.000
O1 0.0137(5) 0.0099(5) 0.0160(5) 0.0000(4) -0.0016(4) 0.0001(4)
O2 0.0117(5) 0.0147(5) 0.0121(5) 0.0000(4) 0.0003(4) 0.0036(4)
O3 0.0143(5) 0.0178(5) 0.0143(5) 0.0043(4) 0.0018(4) 0.0041(4)
C1 0.0208(7) 0.0137(7) 0.0174(7) 0.0029(5) -0.0026(6) 0.0032(6)
C2 0.0119(6) 0.0106(6) 0.0120(6) 0.0004(5) 0.0030(5) 0.0024(5)
C3 0.0131(9) 0.0101(9) 0.0131(9) 0.000 0.0027(7) 0.000
C4 0.0131(9) 0.0142(9) 0.0128(9) 0.000 0.0017(7) 0.000
C5 0.0161(7) 0.0196(7) 0.0111(6) 0.0023(5) 0.0010(5) 0.0035(6)
C6 0.0110(6) 0.0100(6) 0.0115(6) -0.0002(5) 0.0004(5) -0.0005(5)
C7 0.0098(6) 0.0125(6) 0.0123(6) 0.0002(5) 0.0006(5) 0.0016(5)
C8 0.0112(6) 0.0120(6) 0.0128(6) -0.0006(5) 0.0012(5) -0.0007(5)
C9 0.0158(7) 0.0248(8) 0.0142(7) 0.0004(6) 0.0038(5) 0.0049(6)
C10 0.0118(6) 0.0141(6) 0.0127(6) 0.0001(5) 0.0026(5) -0.0002(5)
N1 0.0183(9) 0.0142(9) 0.0228(9) 0.000 -0.0037(7) 0.000
N2 0.0148(6) 0.0216(7) 0.0184(6) 0.0015(5) 0.0020(5) 0.0040(5)
O4 0.0118(5) 0.0173(5) 0.0148(5) 0.0064(4) 0.0010(4) -0.0001(4)

loop_
_atom_type_symbol
_atom_type_description
_atom_type_scat_dispersion_real
_atom_type_scat_dispersion_imag
_atom_type_scat_source
C C 0.0033 0.0016 'International Tables Vol C Tables 4.2.6.8 and 6.1.1.4'
H H 0.0000 0.0000 'International Tables Vol C Tables 4.2.6.8 and 6.1.1.4'
N N 0.0061 0.0033 'International Tables Vol C Tables 4.2.6.8 and 6.1.1.4'
O O 0.0106 0.0060 'International Tables Vol C Tables 4.2.6.8 and 6.1.1.4'
Ce Ce -0.2486 2.6331 'International Tables Vol C Tables 4.2.6.8 and 6.1.1.4'

loop_
_geom_angle_atom_site_label_1
_geom_angle_atom_site_label_2
_geom_angle_atom_site_label_3
_geom_angle
_geom_angle_site_symmetry_1
_geom_angle_site_symmetry_3
O1 Ce1 O1 70.02(5) 6_656 .
O1 Ce1 O3 85.89(4) 6_656 .
O1 Ce1 O3 128.75(4) . .
O1 Ce1 O3 128.75(4) 6_656 6_656
O1 Ce1 O3 85.89(4) . 6_656
O3 Ce1 O3 140.45(5) . 6_656
O1 Ce1 O2 76.21(4) 6_656 .
O1 Ce1 O2 139.89(4) . .
O3 Ce1 O2 67.72(3) . .
O3 Ce1 O2 99.30(4) 6_656 .
O1 Ce1 O2 139.89(4) 6_656 6_656
O1 Ce1 O2 76.21(4) . 6_656
O3 Ce1 O2 99.30(4) . 6_656
O3 Ce1 O2 67.72(4) 6_656 6_656
O2 Ce1 O2 142.50(5) . 6_656
O1 Ce1 O4 75.54(4) 6_656 .
O1 Ce1 O4 67.39(4) . .
O3 Ce1 O4 62.97(4) . .
O3 Ce1 O4 135.76(4) 6_656 .
O2 Ce1 O4 124.03(4) . .
O2 Ce1 O4 71.89(4) 6_656 .
O1 Ce1 O4 67.39(4) 6_656 6_656
O1 Ce1 O4 75.54(4) . 6_656
O3 Ce1 O4 135.76(4) . 6_656
O3 Ce1 O4 62.97(4) 6_656 6_656
O2 Ce1 O4 71.89(4) . 6_656
O2 Ce1 O4 124.03(4) 6_656 6_656
O4 Ce1 O4 134.45(5) . 6_656
O1 Ce1 N1 144.99(3) 6_656 1_565
O1 Ce1 N1 144.99(3) . 1_565
O3 Ce1 N1 70.23(3) . 1_565
O3 Ce1 N1 70.23(3) 6_656 1_565
O2 Ce1 N1 71.25(3) . 1_565
O2 Ce1 N1 71.25(2) 6_656 1_565
O4 Ce1 N1 112.78(3) . 1_565
O4 Ce1 N1 112.78(3) 6_656 1_565
C2 O1 Ce1 137.84(9) . .
C6 O2 Ce1 138.27(9) . .
C8 O3 Ce1 140.72(10) . .
C2 C1 H1A 109.5 . .
C2 C1 H1B 109.5 . .
H1A C1 H1B 109.5 . .
C2 C1 H1C 109.5 . .
H1A C1 H1C 109.5 . .
H1B C1 H1C 109.5 . .
O1 C2 C3 123.04(14) . .
O1 C2 C1 117.77(13) . .
C3 C2 C1 119.19(13) . .
C4 C3 C2 117.74(9) . 6_656
C4 C3 C2 117.74(9) . .
C2 C3 C2 124.52(18) 6_656 .
N1 C4 C3 180.0 . .
C6 C5 H5C 109.5 . .
C6 C5 H5D 109.5 . .
H5C C5 H5D 109.5 . .
C6 C5 H5E 109.5 . .
H5C C5 H5E 109.5 . .
H5D C5 H5E 109.5 . .
O2 C6 C7 123.73(13) . .
O2 C6 C5 117.53(13) . .
C7 C6 C5 118.73(13) . .
C8 C7 C6 124.38(13) . .
C8 C7 C10 117.47(13) . .
C6 C7 C10 118.15(13) . .
O3 C8 C7 122.97(13) . .
O3 C8 C9 118.06(13) . .
C7 C8 C9 118.96(13) . .
C8 C9 H9A 109.5 . .
C8 C9 H9B 109.5 . .
H9A C9 H9B 109.5 . .
C8 C9 H9C 109.5 . .
H9A C9 H9C 109.5 . .
H9B C9 H9C 109.5 . .
N2 C10 C7 178.53(17) . .
C4 N1 Ce1 180.0 . 1_545
Ce1 O4 H4A 120.0(19) . .
Ce1 O4 H4B 135.8(19) . .
H4A O4 H4B 102(3) . .

loop_
_geom_bond_atom_site_label_1
_geom_bond_atom_site_label_2
_geom_bond_distance
_geom_bond_site_symmetry_2
Ce1 O1 2.4454(11) 6_656
Ce1 O1 2.4454(11) .
Ce1 O3 2.4697(11) .
Ce1 O3 2.4697(11) 6_656
Ce1 O2 2.5039(10) .
Ce1 O2 2.5040(11) 6_656
Ce1 O4 2.5869(11) .
Ce1 O4 2.5869(11) 6_656
Ce1 N1 2.744(2) 1_565
O1 C2 1.2482(18) .
O2 C6 1.2577(17) .
O3 C8 1.2465(18) .
C1 C2 1.504(2) .
C1 H1A 0.9800 .
C1 H1B 0.9800 .
C1 H1C 0.9800 .
C2 C3 1.4347(17) .
C3 C4 1.417(3) .
C3 C2 1.4346(17) 6_656
C4 N1 1.157(3) .
C5 C6 1.506(2) .
C5 H5C 0.9800 .
C5 H5D 0.9800 .
C5 H5E 0.9800 .
C6 C7 1.429(2) .
C7 C8 1.428(2) .
C7 C10 1.432(2) .
C8 C9 1.508(2) .
C9 H9A 0.9800 .
C9 H9B 0.9800 .
C9 H9C 0.9800 .
C10 N2 1.148(2) .
N1 Ce1 2.744(2) 1_545
O4 H4A 0.777(19) .
O4 H4B 0.782(19) .
